data_4133147
loop_
_publ_author_name
'Mao, Lingling'
'Guo, Peijun'
'Kepenekian, Mika\"el'
'Hadar, Ido'
'Katan, Claudine'
'Even, Jacky'
'Schaller, Richard D.'
'Stoumpos, Constantinos C.'
'Kanatzidis, Mercouri G.'

_publ_section_title
;
 Structural Diversity in White-Light-Emitting Hybrid Lead Bromide
 Perovskites.
;
_journal_issue 40
_journal_name_full 'Journal of the American Chemical Society'
_journal_page_first 13078
_journal_page_last 13088
_journal_paper_doi 10.1021/jacs.8b08691
_journal_volume 140
_journal_year 2018
_chemical_formula_moiety '0.06(Br64 Pb16), C5 H14 N2'
_chemical_formula_sum 'C5 H14 Br4 N2 Pb'
_chemical_formula_weight 629.01
_space_group_crystal_system monoclinic
_space_group_IT_number 12
_space_group_name_Hall '-C 2y'
_space_group_name_H-M_alt 'C 1 2/m 1'
_atom_sites_solution_hydrogens geom
_atom_sites_solution_primary direct
_audit_creation_date 2018-05-01
_audit_creation_method
;
Olex2 1.2
(compiled 2015.01.26 svn.r3150 for OlexSys, GUI svn.r4998)
;
_cell_angle_alpha 90
_cell_angle_beta 104.93(3)
_cell_angle_gamma 90
_cell_formula_units_Z 16
_cell_length_a 28.452(6)
_cell_length_b 12.218(2)
_cell_length_c 15.839(3)
_cell_measurement_reflns_used 12292
_cell_measurement_temperature 293(2)
_cell_measurement_theta_max 29.58
_cell_measurement_theta_min 1.83
_cell_volume 5320.2(19)
_computing_molecular_graphics 'Olex2 (Dolomanov et al., 2009)'
_computing_publication_material 'Olex2 (Dolomanov et al., 2009)'
_computing_structure_refinement 'XL (Sheldrick, 2008)'
_computing_structure_solution 'XS (Sheldrick, 2008)'
_diffrn_ambient_temperature 293(2)
_diffrn_detector 'image plate (34 cm diameter)'
_diffrn_detector_area_resol_mean 6.67
_diffrn_detector_type STOE
_diffrn_measured_fraction_theta_full 0.999
_diffrn_measured_fraction_theta_max 0.989
_diffrn_measurement_device '2-circle goniometer'
_diffrn_measurement_device_type 'STOE IPDS 2'
_diffrn_measurement_method 'rotation method'
_diffrn_radiation_collimation '0.5 mm diameter, monocapillary'
_diffrn_radiation_monochromator 'plane graphite'
_diffrn_radiation_type 'Mo K\a'
_diffrn_radiation_wavelength 0.71073
_diffrn_reflns_av_R_equivalents 0.0744
_diffrn_reflns_av_unetI/netI 0.0578
_diffrn_reflns_Laue_measured_fraction_full 0.999
_diffrn_reflns_Laue_measured_fraction_max 0.989
_diffrn_reflns_limit_h_max 38
_diffrn_reflns_limit_h_min -38
_diffrn_reflns_limit_k_max 16
_diffrn_reflns_limit_k_min -16
_diffrn_reflns_limit_l_max 21
_diffrn_reflns_limit_l_min -21
_diffrn_reflns_number 24005
_diffrn_reflns_point_group_measured_fraction_full 0.999
_diffrn_reflns_point_group_measured_fraction_max 0.989
_diffrn_reflns_theta_full 26.000
_diffrn_reflns_theta_max 29.320
_diffrn_reflns_theta_min 1.824
_diffrn_source 'sealed X-ray tube, 12 x 0.4 mm long-fine focus'
_diffrn_source_current 40
_diffrn_source_power 2.00
_diffrn_source_voltage 50
_exptl_absorpt_coefficient_mu 24.663
_exptl_absorpt_correction_T_max 0.5698
_exptl_absorpt_correction_T_min 0.0981
_exptl_absorpt_correction_type integration
_exptl_crystal_colour colorless
_exptl_crystal_density_diffrn 3.141
_exptl_crystal_description block
_exptl_crystal_F_000 4480
_exptl_crystal_size_max 0.1314
_exptl_crystal_size_mid 0.0453
_exptl_crystal_size_min 0.0159
_refine_diff_density_max 2.636
_refine_diff_density_min -1.990
_refine_diff_density_rms 0.275
_refine_ls_extinction_coef 0.00028(2)
_refine_ls_extinction_expression Fc^*^=kFc[1+0.001xFc^2^\l^3^/sin(2\q)]^-1/4^
_refine_ls_extinction_method SHELXL
_refine_ls_goodness_of_fit_ref 1.053
_refine_ls_hydrogen_treatment constr
_refine_ls_matrix_type full
_refine_ls_number_parameters 242
_refine_ls_number_reflns 7529
_refine_ls_number_restraints 0
_refine_ls_restrained_S_all 1.053
_refine_ls_R_factor_all 0.0914
_refine_ls_R_factor_gt 0.0566
_refine_ls_shift/su_max 0.001
_refine_ls_shift/su_mean 0.000
_refine_ls_structure_factor_coef Fsqd
_refine_ls_weighting_details 'w=1/[\s^2^(Fo^2^)+(0.0690P)^2^+36.8830P] where P=(Fo^2^+2Fc^2^)/3'
_refine_ls_weighting_scheme calc
_refine_ls_wR_factor_gt 0.1289
_refine_ls_wR_factor_ref 0.1467
_reflns_Friedel_coverage 0.000
_reflns_number_gt 5182
_reflns_number_total 7529
_reflns_threshold_expression 'I > 2\s(I)'
_cod_data_source_file ja8b08691_si_007.cif
_cod_data_source_block hmpPbBr4
_cod_original_cell_volume 5320(2)
_cod_database_code 4133147
_shelxl_version_number 2013-4
_shelx_space_group_comment
;
The symmetry employed for this shelxl refinement is uniquely defined
by the following loop, which should always be used as a source of
symmetry information in preference to the above space-group names.
They are only intended as comments.
;
_olex2_refinement_description
;
1. Fixed Uiso
 At 1.2 times of:
  All C(H,H) groups, All N(H,H) groups
2.a Secondary CH2 refined with riding coordinates:
 N1(H1A,H1B), N2(H2A,H2B), N3(H3A,H3B), C4(H4A,H4B), C5(H5A,H5B), C6(H6A,H6B),
 C7(H7A,H7B), C8(H8A,H8B), C9(H9A,H9B), N14(H14A,H14B), C11(H11A,H11B),
 C12(H12A,H12B), C15(H15A,H15B), C14(H14C,H14D)
;
_olex2_submission_special_instructions 'No special instructions were received'

loop_
_space_group_symop_operation_xyz
'x, y, z'
'-x, y, -z'
'x+1/2, y+1/2, z'
'-x+1/2, y+1/2, -z'
'-x, -y, -z'
'x, -y, z'
'-x+1/2, -y+1/2, -z'
'x+1/2, -y+1/2, z'

loop_
_atom_site_label
_atom_site_type_symbol
_atom_site_fract_x
_atom_site_fract_y
_atom_site_fract_z
_atom_site_U_iso_or_equiv
_atom_site_adp_type
_atom_site_occupancy
_atom_site_site_symmetry_order
_atom_site_calc_flag
_atom_site_refinement_flags_posn
_atom_site_refinement_flags_adp
_atom_site_refinement_flags_occupancy
Pb1 Pb 0.42982(2) 0.5000 0.39811(4) 0.04313(16) Uani 1 2 d S T P
Pb2 Pb 0.23493(2) 0.5000 0.48976(4) 0.04139(16) Uani 1 2 d S T P
Pb3 Pb 0.42028(2) 0.5000 0.02996(4) 0.04458(16) Uani 1 2 d S T P
Pb4 Pb 0.42652(2) 0.0000 0.04729(4) 0.04136(16) Uani 1 2 d S T P
Br5 Br 0.53651(6) 0.5000 0.40526(10) 0.0455(4) Uani 1 2 d S T P
Br6 Br 0.27244(7) 0.5000 0.68695(11) 0.0534(4) Uani 1 2 d S T P
Br7 Br 0.42952(6) 0.0000 0.22783(10) 0.0462(4) Uani 1 2 d S T P
Br8 Br 0.2500 0.2500 0.5000 0.0543(4) Uani 1 2 d S T P
Br9 Br 0.54162(7) 0.0000 0.12653(10) 0.0475(4) Uani 1 2 d S T P
Br10 Br 0.42684(6) 0.24989(11) 0.03341(9) 0.0632(4) Uani 1 1 d . . .
Br11 Br 0.39527(10) 0.5000 0.20196(13) 0.0774(7) Uani 1 2 d S T P
Br12 Br 0.46394(8) 0.5000 -0.12675(11) 0.0533(4) Uani 1 2 d S T P
Br13 Br 0.13815(7) 0.5000 0.51991(12) 0.0562(4) Uani 1 2 d S T P
Br14 Br 0.43695(5) 0.25919(11) 0.39323(9) 0.0590(3) Uani 1 1 d . . .
Br15 Br 0.32661(8) 0.5000 0.41284(18) 0.0811(7) Uani 1 2 d S T P
Br16 Br 0.32216(8) 0.0000 0.02053(16) 0.0757(6) Uani 1 2 d S T P
Br17 Br 0.18609(8) 0.5000 0.30230(12) 0.0651(5) Uani 1 2 d S T P
Br18 Br 0.32038(10) 0.5000 -0.05213(17) 0.0986(9) Uani 1 2 d S T P
N1 N 0.5522(4) 0.2496(8) 0.1919(7) 0.053(3) Uani 1 1 d . . .
H1A H 0.5477 0.1878 0.1522 0.063 Uiso 1 1 calc R . .
H1B H 0.5407 0.3141 0.1571 0.063 Uiso 1 1 calc R . .
N2 N 0.5703(4) 0.2228(10) 0.4047(6) 0.059(3) Uani 1 1 d . . .
H2A H 0.5510 0.2851 0.4136 0.070 Uiso 1 1 calc R . .
H2B H 0.5754 0.1767 0.4561 0.070 Uiso 1 1 calc R . .
N3 N 0.3481(4) 0.2200(12) 0.1933(8) 0.066(3) Uani 1 1 d . . .
H3A H 0.3675 0.2796 0.2249 0.080 Uiso 1 1 calc R . .
H3B H 0.3700 0.1714 0.1734 0.080 Uiso 1 1 calc R . .
C4 C 0.5201(5) 0.2323(11) 0.2524(7) 0.050(3) Uani 1 1 d . . .
H4A H 0.5129 0.3028 0.2743 0.061 Uiso 1 1 calc R . .
H4B H 0.4896 0.2005 0.2197 0.061 Uiso 1 1 calc R . .
C5 C 0.3268(5) 0.1586(12) 0.2557(9) 0.054(3) Uani 1 1 d . . .
H5A H 0.3023 0.1086 0.2229 0.065 Uiso 1 1 calc R . .
H5B H 0.3522 0.1151 0.2936 0.065 Uiso 1 1 calc R . .
C6 C 0.6049(6) 0.2629(12) 0.2309(9) 0.064(4) Uani 1 1 d . . .
H6A H 0.6191 0.3000 0.1891 0.077 Uiso 1 1 calc R . .
H6B H 0.6197 0.1910 0.2415 0.077 Uiso 1 1 calc R . .
C7 C 0.5421(5) 0.1598(10) 0.3280(8) 0.055(3) Uani 1 1 d . . .
H7A H 0.5165 0.1193 0.3444 0.066 Uiso 1 1 calc R . .
H7B H 0.5634 0.1073 0.3106 0.066 Uiso 1 1 calc R . .
C8 C 0.6170(5) 0.3259(12) 0.3145(10) 0.065(4) Uani 1 1 d . . .
H8A H 0.5934 0.3845 0.3094 0.078 Uiso 1 1 calc R . .
H8B H 0.6486 0.3597 0.3211 0.078 Uiso 1 1 calc R . .
C9 C 0.6183(5) 0.2630(13) 0.3972(10) 0.067(4) Uani 1 1 d . . .
H9A H 0.6398 0.2008 0.4005 0.081 Uiso 1 1 calc R . .
H9B H 0.6320 0.3098 0.4469 0.081 Uiso 1 1 calc R . .
N14 N 0.2555(5) 0.2623(11) 0.2742(10) 0.080(4) Uani 1 1 d . . .
H14A H 0.2502 0.3281 0.3047 0.096 Uiso 1 1 calc R . .
H14B H 0.2347 0.2059 0.2882 0.096 Uiso 1 1 calc R . .
C11 C 0.3046(5) 0.2291(12) 0.3099(8) 0.059(3) Uani 1 1 d . . .
H11A H 0.3063 0.1909 0.3643 0.070 Uiso 1 1 calc R . .
H11B H 0.3244 0.2945 0.3242 0.070 Uiso 1 1 calc R . .
C12 C 0.3135(6) 0.2662(12) 0.1160(10) 0.068(4) Uani 1 1 d . . .
H12A H 0.2991 0.2071 0.0769 0.082 Uiso 1 1 calc R . .
H12B H 0.3308 0.3135 0.0851 0.082 Uiso 1 1 calc R . .
C15 C 0.2389(7) 0.284(2) 0.1824(14) 0.102(7) Uani 1 1 d . . .
H15A H 0.2283 0.2149 0.1531 0.122 Uiso 1 1 calc R . .
H15B H 0.2106 0.3308 0.1729 0.122 Uiso 1 1 calc R . .
C14 C 0.2724(8) 0.333(2) 0.1410(17) 0.123(9) Uani 1 1 d . . .
H14C H 0.2881 0.3919 0.1786 0.148 Uiso 1 1 calc R . .
H14D H 0.2533 0.3662 0.0877 0.148 Uiso 1 1 calc R . .

loop_
_atom_site_aniso_label
_atom_site_aniso_U_11
_atom_site_aniso_U_22
_atom_site_aniso_U_33
_atom_site_aniso_U_23
_atom_site_aniso_U_13
_atom_site_aniso_U_12
Pb1 0.0373(3) 0.0501(4) 0.0415(3) 0.000 0.0093(2) 0.000
Pb2 0.0427(3) 0.0358(3) 0.0472(3) 0.000 0.0143(2) 0.000
Pb3 0.0544(4) 0.0382(3) 0.0430(3) 0.000 0.0159(3) 0.000
Pb4 0.0461(3) 0.0355(3) 0.0445(3) 0.000 0.0153(2) 0.000
Br5 0.0441(8) 0.0459(9) 0.0480(8) 0.000 0.0147(6) 0.000
Br6 0.0538(10) 0.0526(10) 0.0543(9) 0.000 0.0150(7) 0.000
Br7 0.0438(9) 0.0524(10) 0.0445(8) 0.000 0.0151(6) 0.000
Br8 0.0535(10) 0.0527(10) 0.0575(9) 0.0021(8) 0.0160(8) -0.0024(8)
Br9 0.0606(10) 0.0396(8) 0.0452(7) 0.000 0.0190(7) 0.000
Br10 0.0825(10) 0.0400(7) 0.0705(8) 0.0025(6) 0.0257(7) 0.0032(7)
Br11 0.0898(16) 0.0984(18) 0.0442(9) 0.000 0.0177(10) 0.000
Br12 0.0733(12) 0.0379(9) 0.0498(8) 0.000 0.0180(8) 0.000
Br13 0.0515(10) 0.0590(11) 0.0618(10) 0.000 0.0214(8) 0.000
Br14 0.0657(8) 0.0528(8) 0.0590(7) -0.0057(6) 0.0170(6) -0.0039(7)
Br15 0.0497(11) 0.0936(18) 0.1077(17) 0.000 0.0339(12) 0.000
Br16 0.0472(10) 0.0854(16) 0.0843(14) 0.000 -0.0014(10) 0.000
Br17 0.0627(12) 0.0783(14) 0.0502(9) 0.000 0.0073(8) 0.000
Br18 0.0710(16) 0.128(3) 0.0821(16) 0.000 -0.0074(13) 0.000
N1 0.068(7) 0.036(5) 0.056(6) 0.001(4) 0.020(5) 0.006(5)
N2 0.064(7) 0.066(7) 0.043(5) -0.004(5) 0.010(5) 0.001(6)
N3 0.050(6) 0.077(8) 0.080(8) 0.002(6) 0.033(6) 0.012(6)
C4 0.048(7) 0.052(8) 0.045(6) -0.005(5) 0.001(5) 0.001(6)
C5 0.046(6) 0.053(8) 0.066(7) 0.003(6) 0.019(6) 0.006(6)
C6 0.077(10) 0.057(9) 0.072(8) 0.024(7) 0.043(8) 0.027(8)
C7 0.067(8) 0.039(6) 0.060(7) 0.001(5) 0.017(6) -0.011(6)
C8 0.038(6) 0.057(9) 0.100(11) 0.001(8) 0.016(7) -0.003(6)
C9 0.044(7) 0.070(10) 0.073(9) -0.011(7) -0.014(6) 0.009(7)
N14 0.082(9) 0.063(9) 0.110(11) -0.004(7) 0.054(9) 0.012(7)
C11 0.072(9) 0.057(8) 0.055(7) 0.005(6) 0.031(6) 0.022(7)
C12 0.092(12) 0.054(9) 0.065(8) 0.011(7) 0.032(8) 0.007(8)
C15 0.066(11) 0.127(18) 0.114(15) 0.003(13) 0.025(10) 0.050(12)
C14 0.075(12) 0.121(19) 0.16(2) 0.085(17) 0.011(14) 0.026(13)

loop_
_atom_type_symbol
_atom_type_description
_atom_type_scat_dispersion_real
_atom_type_scat_dispersion_imag
_atom_type_scat_source
C C 0.0033 0.0016 'International Tables Vol C Tables 4.2.6.8 and 6.1.1.4'
H H 0.0000 0.0000 'International Tables Vol C Tables 4.2.6.8 and 6.1.1.4'
Br Br -0.2901 2.4595 'International Tables Vol C Tables 4.2.6.8 and 6.1.1.4'
N N 0.0061 0.0033 'International Tables Vol C Tables 4.2.6.8 and 6.1.1.4'
Pb Pb -3.3944 10.1111 'International Tables Vol C Tables 4.2.6.8 and 6.1.1.4'

loop_
_geom_angle_atom_site_label_1
_geom_angle_atom_site_label_2
_geom_angle_atom_site_label_3
_geom_angle
_geom_angle_site_symmetry_1
_geom_angle_site_symmetry_3
Br5 Pb1 Br5 84.96(5) . 5_666
Br11 Pb1 Br5 179.48(6) . 5_666
Br11 Pb1 Br5 95.56(7) . .
Br14 Pb1 Br5 91.23(3) 6_565 5_666
Br14 Pb1 Br5 85.73(3) 6_565 .
Br14 Pb1 Br5 85.73(3) . .
Br14 Pb1 Br5 91.22(3) . 5_666
Br14 Pb1 Br11 88.82(3) . .
Br14 Pb1 Br11 88.81(3) 6_565 .
Br14 Pb1 Br14 170.87(6) 6_565 .
Br14 Pb1 Br15 94.43(3) 6_565 .
Br14 Pb1 Br15 94.43(3) . .
Br15 Pb1 Br5 173.61(6) . .
Br15 Pb1 Br5 88.66(7) . 5_666
Br15 Pb1 Br11 90.83(8) . .
Br6 Pb2 Br8 86.472(13) . 4_556
Br6 Pb2 Br8 86.472(13) . .
Br6 Pb2 Br15 106.97(7) . .
Br8 Pb2 Br8 164.43(2) 4_556 .
Br8 Pb2 Br15 84.407(12) 4_556 .
Br8 Pb2 Br15 84.407(12) . .
Br13 Pb2 Br6 85.85(6) . .
Br13 Pb2 Br8 96.657(12) . .
Br13 Pb2 Br8 96.657(12) . 4_556
Br13 Pb2 Br15 167.18(7) . .
Br13 Pb2 Br17 86.84(6) . .
Br17 Pb2 Br6 172.69(6) . .
Br17 Pb2 Br8 94.381(12) . 4_556
Br17 Pb2 Br8 94.381(13) . .
Br17 Pb2 Br15 80.34(7) . .
Br10 Pb3 Br10 173.25(7) . 6_565
Br11 Pb3 Br10 90.65(3) . .
Br11 Pb3 Br10 90.66(3) . 6_565
Br11 Pb3 Br12 170.12(7) . .
Br12 Pb3 Br10 88.79(3) . .
Br12 Pb3 Br10 88.79(3) . 6_565
Br18 Pb3 Br10 93.33(3) . 6_565
Br18 Pb3 Br10 93.33(3) . .
Br18 Pb3 Br11 88.38(8) . .
Br18 Pb3 Br12 101.50(8) . .
Br7 Pb4 Br9 161.99(5) . 5_655
Br7 Pb4 Br9 80.93(5) . .
Br7 Pb4 Br10 94.15(3) . 6
Br7 Pb4 Br10 94.15(3) . .
Br7 Pb4 Br16 84.88(7) . .
Br9 Pb4 Br9 81.06(5) 5_655 .
Br10 Pb4 Br9 90.38(3) . .
Br10 Pb4 Br9 85.96(3) . 5_655
Br10 Pb4 Br9 85.96(3) 6 5_655
Br10 Pb4 Br9 90.37(3) 6 .
Br10 Pb4 Br10 171.67(6) 6 .
Br16 Pb4 Br9 165.81(6) . .
Br16 Pb4 Br9 113.13(7) . 5_655
Br16 Pb4 Br10 90.65(3) . .
Br16 Pb4 Br10 90.65(3) . 6
Pb1 Br5 Pb1 95.04(5) . 5_666
Pb2 Br8 Pb2 180.0 7_556 .
Pb4 Br9 Pb4 98.94(5) 5_655 .
Pb4 Br10 Pb3 174.64(6) . .
Pb3 Br11 Pb1 148.28(10) . .
Pb1 Br15 Pb2 162.37(11) . .
H1A N1 H1B 107.1 . .
C4 N1 H1A 107.8 . .
C4 N1 H1B 107.8 . .
C6 N1 H1A 107.8 . .
C6 N1 H1B 107.8 . .
C6 N1 C4 118.0(10) . .
H2A N2 H2B 107.5 . .
C7 N2 H2A 108.6 . .
C7 N2 H2B 108.6 . .
C9 N2 H2A 108.6 . .
C9 N2 H2B 108.6 . .
C9 N2 C7 114.8(11) . .
H3A N3 H3B 107.3 . .
C5 N3 H3A 108.2 . .
C5 N3 H3B 108.2 . .
C12 N3 H3A 108.2 . .
C12 N3 H3B 108.2 . .
C12 N3 C5 116.4(11) . .
N1 C4 H4A 108.9 . .
N1 C4 H4B 108.9 . .
H4A C4 H4B 107.7 . .
C7 C4 N1 113.4(11) . .
C7 C4 H4A 108.9 . .
C7 C4 H4B 108.9 . .
N3 C5 H5A 108.8 . .
N3 C5 H5B 108.8 . .
H5A C5 H5B 107.7 . .
C11 C5 N3 113.7(12) . .
C11 C5 H5A 108.8 . .
C11 C5 H5B 108.8 . .
N1 C6 H6A 108.8 . .
N1 C6 H6B 108.8 . .
N1 C6 C8 113.8(11) . .
H6A C6 H6B 107.7 . .
C8 C6 H6A 108.8 . .
C8 C6 H6B 108.8 . .
N2 C7 C4 112.0(11) . .
N2 C7 H7A 109.2 . .
N2 C7 H7B 109.2 . .
C4 C7 H7A 109.2 . .
C4 C7 H7B 109.2 . .
H7A C7 H7B 107.9 . .
C6 C8 H8A 108.0 . .
C6 C8 H8B 108.0 . .
C6 C8 C9 117.1(12) . .
H8A C8 H8B 107.3 . .
C9 C8 H8A 108.0 . .
C9 C8 H8B 108.0 . .
N2 C9 C8 114.9(10) . .
N2 C9 H9A 108.5 . .
N2 C9 H9B 108.5 . .
C8 C9 H9A 108.5 . .
C8 C9 H9B 108.5 . .
H9A C9 H9B 107.5 . .
H14A N14 H14B 107.0 . .
C11 N14 H14A 107.5 . .
C11 N14 H14B 107.5 . .
C11 N14 C15 119.2(13) . .
C15 N14 H14A 107.5 . .
C15 N14 H14B 107.5 . .
C5 C11 H11A 107.9 . .
C5 C11 H11B 107.9 . .
N14 C11 C5 117.4(13) . .
N14 C11 H11A 107.9 . .
N14 C11 H11B 107.9 . .
H11A C11 H11B 107.2 . .
N3 C12 H12A 109.2 . .
N3 C12 H12B 109.2 . .
N3 C12 C14 111.9(13) . .
H12A C12 H12B 107.9 . .
C14 C12 H12A 109.2 . .
C14 C12 H12B 109.2 . .
N14 C15 H15A 107.9 . .
N14 C15 H15B 107.9 . .
H15A C15 H15B 107.2 . .
C14 C15 N14 117.5(19) . .
C14 C15 H15A 107.9 . .
C14 C15 H15B 107.9 . .
C12 C14 H14C 106.7 . .
C12 C14 H14D 106.7 . .
C15 C14 C12 122.3(18) . .
C15 C14 H14C 106.7 . .
C15 C14 H14D 106.7 . .
H14C C14 H14D 106.6 . .

loop_
_geom_bond_atom_site_label_1
_geom_bond_atom_site_label_2
_geom_bond_distance
_geom_bond_site_symmetry_2
Pb1 Br5 3.0134(18) 5_666
Pb1 Br5 3.0085(19) .
Pb1 Br11 3.008(2) .
Pb1 Br14 2.9516(15) .
Pb1 Br14 2.9515(15) 6_565
Pb1 Br15 3.005(2) .
Pb2 Br6 3.029(2) .
Pb2 Br8 3.0829(6) 4_556
Pb2 Br8 3.0829(6) .
Pb2 Br13 2.913(2) .
Pb2 Br15 3.151(2) .
Pb2 Br17 2.936(2) .
Pb3 Br10 3.0611(15) 6_565
Pb3 Br10 3.0611(15) .
Pb3 Br11 2.988(2) .
Pb3 Br12 3.049(2) .
Pb3 Br18 2.805(3) .
Pb4 Br7 2.8389(17) .
Pb4 Br9 3.1125(18) 5_655
Pb4 Br9 3.191(2) .
Pb4 Br10 3.0612(15) .
Pb4 Br10 3.0611(15) 6
Pb4 Br16 2.889(2) .
Br5 Pb1 3.0134(18) 5_666
Br8 Pb2 3.0829(6) 7_556
Br9 Pb4 3.1124(18) 5_655
N1 H1A 0.9700 .
N1 H1B 0.9700 .
N1 C4 1.499(17) .
N1 C6 1.477(19) .
N2 H2A 0.9700 .
N2 H2B 0.9700 .
N2 C7 1.487(16) .
N2 C9 1.483(19) .
N3 H3A 0.9700 .
N3 H3B 0.9700 .
N3 C5 1.488(17) .
N3 C12 1.473(18) .
C4 H4A 0.9700 .
C4 H4B 0.9700 .
C4 C7 1.491(17) .
C5 H5A 0.9700 .
C5 H5B 0.9700 .
C5 C11 1.470(17) .
C6 H6A 0.9700 .
C6 H6B 0.9700 .
C6 C8 1.49(2) .
C7 H7A 0.9700 .
C7 H7B 0.9700 .
C8 H8A 0.9700 .
C8 H8B 0.9700 .
C8 C9 1.51(2) .
C9 H9A 0.9700 .
C9 H9B 0.9700 .
N14 H14A 0.9700 .
N14 H14B 0.9700 .
N14 C11 1.425(19) .
N14 C15 1.43(2) .
C11 H11A 0.9700 .
C11 H11B 0.9700 .
C12 H12A 0.9700 .
C12 H12B 0.9700 .
C12 C14 1.56(3) .
C15 H15A 0.9700 .
C15 H15B 0.9700 .
C15 C14 1.42(3) .
C14 H14C 0.9700 .
C14 H14D 0.9700 .

loop_
_geom_torsion_atom_site_label_1
_geom_torsion_atom_site_label_2
_geom_torsion_atom_site_label_3
_geom_torsion_atom_site_label_4
_geom_torsion
N1 C4 C7 N2 90.7(13)
N1 C6 C8 C9 84.1(15)
N3 C5 C11 N14 85.3(17)
N3 C12 C14 C15 -63(3)
C4 N1 C6 C8 -37.0(16)
C5 N3 C12 C14 50.1(19)
C6 N1 C4 C7 -39.2(15)
C6 C8 C9 N2 -68.4(17)
C7 N2 C9 C8 51.8(17)
C9 N2 C7 C4 -75.3(15)
N14 C15 C14 C12 78(3)
C11 N14 C15 C14 -36(3)
C12 N3 C5 C11 -74.9(16)
C15 N14 C11 C5 -35(2)
